data_1566910
loop_
_publ_author_name
'Kirk, Ryan M.'
'Hill, Anthony'

_publ_section_title
;
 Arsolyl-Supported Intermetallic Dative Bonding
;
_journal_name_full 'Chemical Science'
_journal_paper_doi 10.1039/D2SC01200F
_journal_year 2022
_chemical_formula_moiety 'C30 H20 As Co O2'
_chemical_formula_sum 'C30 H20 As Co O2'
_chemical_formula_weight 546.31
_chemical_properties_physical Air-sensitive
_space_group_crystal_system triclinic
_space_group_IT_number 2
_space_group_name_Hall '-P 1'
_space_group_name_H-M_alt 'P -1'
_atom_sites_solution_hydrogens geom
_audit_creation_date 2021-05-19
_audit_creation_method
;
Olex2 1.3
(compiled 2020.11.12 svn.r5f609507 for OlexSys, GUI svn.r6272)
;
_audit_update_record
;
2021-12-24 deposited with the CCDC.	2022-05-04 downloaded from the CCDC.
;
_cell_angle_alpha 76.116(4)
_cell_angle_beta 84.418(4)
_cell_angle_gamma 78.076(4)
_cell_formula_units_Z 2
_cell_length_a 9.0514(4)
_cell_length_b 10.5907(5)
_cell_length_c 12.8357(6)
_cell_measurement_reflns_used 6567
_cell_measurement_temperature 150.00(10)
_cell_measurement_theta_max 73.6920
_cell_measurement_theta_min 5.9740
_cell_volume 1167.24(10)
_computing_cell_refinement 'CrysAlisPro 1.171.40.36a (Rigaku OD, 2018)'
_computing_data_collection 'CrysAlisPro 1.171.40.36a (Rigaku OD, 2018)'
_computing_data_reduction 'CrysAlisPro 1.171.40.36a (Rigaku OD, 2018)'
_computing_molecular_graphics 'Olex2 1.3 (Dolomanov et al., 2009)'
_computing_publication_material 'Olex2 1.3 (Dolomanov et al., 2009)'
_computing_structure_refinement 'SHELXL 2018/3 (Sheldrick, 2015)'
_computing_structure_solution 'ShelXT (Sheldrick, 2015)'
_diffrn_ambient_environment N~2~
_diffrn_ambient_temperature 150.00(10)
_diffrn_detector 'CCD plate'
_diffrn_detector_area_resol_mean 8.1297
_diffrn_detector_type EosS2
_diffrn_measured_fraction_theta_full 1.000
_diffrn_measured_fraction_theta_max 0.994
_diffrn_measurement_details
;
List of Runs (angles in degrees, time in seconds):

  # Type    Start    End  Width  t~exp~   \w     \q     \k     \f   Frames
#--------------------------------------------------------------------------
  1  \w    -62.00 -35.00   1.00    1.00    --  -36.95 125.00-150.00   27
  2  \w     49.00  87.00   1.00    1.00    --   36.95-125.00 -90.00   38
  3  \w    -16.00  54.00   1.00    1.00    --   36.95 -57.00   0.00   70
  4  \w     19.00 105.00   1.00    1.00    --   36.95  38.00-180.00   86
  5  \w     46.00  72.00   1.00    1.00    --   36.95  57.00  30.00   26
  6  \w    -18.00  64.00   1.00    1.00    --   36.95 -77.00 -30.00   82
  7  \w     24.00  94.00   1.00    1.00    --   36.95  38.00-120.00   70
  8  \w     50.00  86.00   1.00    1.00    --   36.95-125.00 150.00   36
  9  \w     28.00  55.00   1.00    1.00    --   36.95  57.00 -60.00   27
 10  \w     43.00 103.00   1.00    1.00    --   36.95  57.00  90.00   60
 11  \w    -14.00  58.00   1.00    1.00    --   36.95 -77.00-120.00   72
 12  \w     58.00  92.00   1.00    1.00    --   36.95  57.00 -60.00   34
 13  \w     23.00  50.00   1.00    1.00    --   36.95 -57.00  90.00   27
 14  \w     56.00 103.00   1.00    3.00    --  111.00 -92.00   0.00   47
 15  \w     42.00 130.00   1.00    3.00    --  111.00 -38.00 150.00   88
 16  \w    125.00 152.00   1.00    3.00    --  111.00  77.00 -30.00   27
 17  \w     95.00 121.00   1.00    3.00    --  111.00 -64.00  60.00   26
 18  \w    101.00 137.00   1.00    3.00    --  111.00  50.00 -90.00   36
 19  \w     43.00  68.00   1.00    3.00    --  111.00 -92.00 -90.00   25
 20  \w     43.00 124.00   1.00    3.00    --  111.00 -50.00 -60.00   81
 21  \w    106.00 141.00   1.00    3.00    --  111.00  77.00-150.00   35
 22  \w     42.00 109.00   1.00    3.00    --  111.00-111.00 -30.00   67
 23  \w     90.00 128.00   1.00    3.00    --  111.00 -50.00 -30.00   38
 24  \w    106.00 153.00   1.00    3.00    --  111.00 111.00  90.00   47
 25  \w     64.00 157.00   1.00    3.00    --  111.00 -12.00   0.00   93
 26  \w     41.00  77.00   1.00    3.00    --  111.00-111.00-150.00   36
 27  \w     81.00 107.00   1.00    3.00    --  111.00-111.00 150.00   26
 28  \w     41.00  75.00   1.00    3.00    --  111.00-111.00 150.00   34
 29  \w     41.00  70.00   1.00    3.00    --  111.00 -25.00   0.00   29
 30  \w     81.00 106.00   1.00    3.00    --  111.00 -25.00   0.00   25
 31  \w    112.00 137.00   1.00    3.00    --  111.00 -77.00-150.00   25
 32  \w     94.00 123.00   1.00    3.00    --  111.00 -38.00  30.00   29
 33  \w    148.00 174.00   1.00    3.00    --  111.00  25.00  60.00   26
 34  \w     83.00 109.00   1.00    3.00    --  111.00-111.00-120.00   26
 35  \w     95.00 123.00   1.00    3.00    --  111.00  25.00  60.00   28
 36  \w     61.00  89.00   1.00    3.00    --  111.00 -77.00-150.00   28
 37  \w     96.00 122.00   1.00    3.00    --  111.00 -50.00   0.00   26
 38  \w     72.00  98.00   1.00    3.00    --  111.00 -64.00 -60.00   26
 39  \w     43.00 102.00   1.00    3.00    --  111.00 -92.00  90.00   59
 40  \w    103.00 158.00   1.00    3.00    --  111.00  77.00 -90.00   55
 41  \w     63.00  94.00   1.00    3.00    --  111.00 178.00 -60.00   31
 42  \w    100.00 126.00   1.00    3.00    --  111.00 -77.00 120.00   26
 43  \w     73.00 101.00   1.00    3.00    --  111.00 -92.00 -60.00   28
 44  \w     77.00 108.00   1.00    3.00    --  111.00-111.00  60.00   31
 45  \w     52.00  77.00   1.00    3.00    --  111.00-111.00-120.00   25
 46  \w     69.00 117.00   1.00    3.00    --  111.00  12.00-120.00   48
 47  \w     83.00 109.00   1.00    3.00    --  111.00-111.00  90.00   26
 48  \w    102.00 141.00   1.00    3.00    --  111.00  50.00   0.00   39
 49  \w     94.00 126.00   1.00    3.00    --  111.00 -64.00-180.00   32
 50  \w     42.00  67.00   1.00    3.00    --  111.00 -25.00 -60.00   25
 51  \w     60.00 109.00   1.00    3.00    --  111.00-114.00-156.31   49
;
_diffrn_measurement_device 'four-circle diffractometer'
_diffrn_measurement_device_type 'SuperNova, Dual, Cu at home/near, EosS2'
_diffrn_measurement_method '\w scans'
_diffrn_orient_matrix_type 'CrysAlisPro convention (1999,Acta A55,543-557)'
_diffrn_orient_matrix_UB_11 0.0114144000
_diffrn_orient_matrix_UB_12 -0.1513553000
_diffrn_orient_matrix_UB_13 0.0326203000
_diffrn_orient_matrix_UB_21 0.1670429000
_diffrn_orient_matrix_UB_22 -0.0195159000
_diffrn_orient_matrix_UB_23 -0.0409399000
_diffrn_orient_matrix_UB_31 0.0479941000
_diffrn_orient_matrix_UB_32 -0.0011339000
_diffrn_orient_matrix_UB_33 0.1121780000
_diffrn_radiation_monochromator mirror
_diffrn_radiation_probe x-ray
_diffrn_radiation_type 'Cu K\a'
_diffrn_radiation_wavelength 1.54184
_diffrn_reflns_av_R_equivalents 0.0239
_diffrn_reflns_av_unetI/netI 0.0282
_diffrn_reflns_Laue_measured_fraction_full 1.000
_diffrn_reflns_Laue_measured_fraction_max 0.994
_diffrn_reflns_limit_h_max 11
_diffrn_reflns_limit_h_min -10
_diffrn_reflns_limit_k_max 13
_diffrn_reflns_limit_k_min -13
_diffrn_reflns_limit_l_max 15
_diffrn_reflns_limit_l_min -12
_diffrn_reflns_number 11946
_diffrn_reflns_point_group_measured_fraction_full 1.000
_diffrn_reflns_point_group_measured_fraction_max 0.994
_diffrn_reflns_theta_full 67.684
_diffrn_reflns_theta_max 73.772
_diffrn_reflns_theta_min 3.552
_diffrn_source 'micro-focus sealed X-ray tube'
_diffrn_source_type 'SuperNova (Cu) X-ray Source'
_exptl_absorpt_coefficient_mu 7.541
_exptl_absorpt_correction_T_max 1.000
_exptl_absorpt_correction_T_min 0.219
_exptl_absorpt_correction_type gaussian
_exptl_absorpt_process_details
;
CrysAlisPro 1.171.40.36a (Rigaku Oxford Diffraction, 2018)
Numerical absorption correction based on gaussian integration over
			a multifaceted crystal model
Empirical absorption correction using spherical harmonics,
 implemented in SCALE3 ABSPACK scaling algorithm.
;
_exptl_crystal_colour 'clear light red'
_exptl_crystal_density_diffrn 1.554
_exptl_crystal_description plate
_exptl_crystal_F_000 552
_exptl_crystal_recrystallization_method 'Re-crystallisation from solvent: benzene/n-hexane'
_exptl_crystal_size_max 0.298
_exptl_crystal_size_mid 0.11
_exptl_crystal_size_min 0.083
_refine_diff_density_max 0.444
_refine_diff_density_min -0.639
_refine_diff_density_rms 0.074
_refine_ls_extinction_method none
_refine_ls_goodness_of_fit_ref 1.037
_refine_ls_hydrogen_treatment constr
_refine_ls_matrix_type full
_refine_ls_number_parameters 307
_refine_ls_number_reflns 4691
_refine_ls_number_restraints 0
_refine_ls_restrained_S_all 1.037
_refine_ls_R_factor_all 0.0350
_refine_ls_R_factor_gt 0.0336
_refine_ls_shift/su_max 0.001
_refine_ls_shift/su_mean 0.000
_refine_ls_structure_factor_coef Fsqd
_refine_ls_weighting_details 'w=1/[\s^2^(Fo^2^)+(0.0616P)^2^+0.2670P] where P=(Fo^2^+2Fc^2^)/3'
_refine_ls_weighting_scheme calc
_refine_ls_wR_factor_gt 0.0875
_refine_ls_wR_factor_ref 0.0887
_reflns_Friedel_coverage 0.000
_reflns_number_gt 4506
_reflns_number_total 4691
_reflns_threshold_expression 'I > 2\s(I)'
_cod_data_source_file d2sc01200f2.cif
_cod_data_source_block rmk_124_scale1
_cod_database_code 1566910
_shelx_shelxl_version_number 2018/3
_chemical_oxdiff_formula 'C30 H20 As1 Co1 O2'
_chemical_oxdiff_usercomment 'benzene/hexane at -20'
_shelx_space_group_comment
;
The symmetry employed for this shelxl refinement is uniquely defined
by the following loop, which should always be used as a source of
symmetry information in preference to the above space-group names.
They are only intended as comments.
;
_shelx_estimated_absorpt_t_max 0.573
_shelx_estimated_absorpt_t_min 0.212
_reflns_odcompleteness_completeness 99.98
_reflns_odcompleteness_iscentric 1
_reflns_odcompleteness_theta 66.49
_olex2_refinement_description
;
1. Fixed Uiso
 At 1.2 times of:
  All C(H) groups
2.a Aromatic/amide H refined with riding coordinates:
 C11(H11), C18(H18), C30(H30), C12(H12), C27(H27), C24(H24), C9(H9), C8(H8),
 C20(H20), C21(H21), C29(H29), C14(H14), C28(H28), C22(H22), C15(H15), C10(H10),
  C26(H26), C17(H17), C23(H23), C16(H16)
;
_ins_header
;
TITL RMK_124_scale1 in P-1 
REM P-1 (#2 in standard setting)
CELL 1.54184   9.051355  10.590676  12.835658  76.1159  84.4183  78.0764
ZERR    2.00   0.000409   0.000501   0.000571   0.0039   0.0037   0.0039
LATT  1
SFAC C H O Co As
UNIT 60.00 40.00 4.00 2.00 2.00
TREF
HKLF 4
END
;
_olex2_submission_special_instructions 'No special instructions were received'
_oxdiff_exptl_absorpt_empirical_details
;
Empirical correction (ABSPACK) includes:
- Absorption correction using spherical harmonics
- Frame scaling
;
_oxdiff_exptl_absorpt_empirical_full_max 1.484
_oxdiff_exptl_absorpt_empirical_full_min 0.706

loop_
_space_group_symop_operation_xyz
'x, y, z'
'-x, -y, -z'

loop_
_atom_site_label
_atom_site_type_symbol
_atom_site_fract_x
_atom_site_fract_y
_atom_site_fract_z
_atom_site_U_iso_or_equiv
_atom_site_adp_type
_atom_site_occupancy
_atom_site_site_symmetry_order
_atom_site_calc_flag
_atom_site_refinement_flags_posn
_atom_site_refinement_flags_adp
_atom_site_refinement_flags_occupancy
_atom_site_disorder_assembly
_atom_site_disorder_group
As1 As 0.69904(3) 0.48361(2) 0.40389(2) 0.02094(9) Uani 1 1 d . . . . .
Co1 Co 0.54843(4) 0.70125(3) 0.33647(3) 0.01781(10) Uani 1 1 d . . . . .
O2 O 0.2807(2) 0.7203(2) 0.22348(15) 0.0376(4) Uani 1 1 d . . . . .
O1 O 0.3748(2) 0.8783(2) 0.46288(19) 0.0509(6) Uani 1 1 d . . . . .
C5 C 0.7446(2) 0.6998(2) 0.23333(15) 0.0170(4) Uani 1 1 d . . . . .
C6 C 0.6983(2) 0.5735(2) 0.25542(15) 0.0182(4) Uani 1 1 d . . . . .
C13 C 0.8193(2) 0.8637(2) 0.32724(15) 0.0175(4) Uani 1 1 d . . . . .
C25 C 0.6729(2) 0.5031(2) 0.17412(16) 0.0195(4) Uani 1 1 d . . . . .
C4 C 0.7702(2) 0.7379(2) 0.32846(15) 0.0174(4) Uani 1 1 d . . . . .
C11 C 0.7413(3) 0.7767(2) 0.67609(18) 0.0266(4) Uani 1 1 d . . . . .
H11 H 0.703231 0.853994 0.699914 0.032 Uiso 1 1 calc R U . . .
C7 C 0.7689(2) 0.6549(2) 0.53598(15) 0.0195(4) Uani 1 1 d . . . . .
C19 C 0.7660(2) 0.7807(2) 0.12280(15) 0.0180(4) Uani 1 1 d . . . . .
C18 C 0.7339(3) 0.9871(2) 0.28259(18) 0.0250(4) Uani 1 1 d . . . . .
H18 H 0.643735 0.992203 0.251328 0.030 Uiso 1 1 calc R U . . .
C30 C 0.5511(2) 0.4381(2) 0.18495(17) 0.0225(4) Uani 1 1 d . . . . .
H30 H 0.478137 0.446007 0.240481 0.027 Uiso 1 1 calc R U . . .
C3 C 0.7477(2) 0.6410(2) 0.42603(16) 0.0195(4) Uani 1 1 d . . . . .
C12 C 0.7156(3) 0.7710(2) 0.57248(17) 0.0230(4) Uani 1 1 d . . . . .
H12 H 0.662583 0.845046 0.527072 0.028 Uiso 1 1 calc R U . . .
C27 C 0.7674(3) 0.4128(2) 0.01906(18) 0.0283(5) Uani 1 1 d . . . . .
H27 H 0.839918 0.404410 -0.036628 0.034 Uiso 1 1 calc R U . . .
C24 C 0.6479(3) 0.8275(2) 0.05375(17) 0.0253(4) Uani 1 1 d . . . . .
H24 H 0.551432 0.812208 0.077655 0.030 Uiso 1 1 calc R U . . .
C9 C 0.8777(3) 0.5535(2) 0.70908(17) 0.0276(5) Uani 1 1 d . . . . .
H9 H 0.933247 0.480706 0.754207 0.033 Uiso 1 1 calc R U . . .
C8 C 0.8499(3) 0.5459(2) 0.60580(17) 0.0244(4) Uani 1 1 d . . . . .
H8 H 0.885742 0.467448 0.583217 0.029 Uiso 1 1 calc R U . . .
C20 C 0.9097(3) 0.8047(2) 0.08552(18) 0.0244(4) Uani 1 1 d . . . . .
H20 H 0.989310 0.775004 0.131436 0.029 Uiso 1 1 calc R U . . .
C21 C 0.9353(3) 0.8724(2) -0.01957(19) 0.0306(5) Uani 1 1 d . . . . .
H21 H 1.032057 0.886379 -0.044127 0.037 Uiso 1 1 calc R U . . .
C2 C 0.3881(3) 0.7105(2) 0.26735(18) 0.0256(4) Uani 1 1 d . . . . .
C29 C 0.5379(3) 0.3615(2) 0.11316(18) 0.0267(4) Uani 1 1 d . . . . .
H29 H 0.455818 0.319255 0.120465 0.032 Uiso 1 1 calc R U . . .
C14 C 0.9554(2) 0.8594(2) 0.37236(17) 0.0229(4) Uani 1 1 d . . . . .
H14 H 1.014701 0.778049 0.401650 0.027 Uiso 1 1 calc R U . . .
C28 C 0.6468(3) 0.3483(2) 0.03101(18) 0.0284(5) Uani 1 1 d . . . . .
H28 H 0.638727 0.296028 -0.016160 0.034 Uiso 1 1 calc R U . . .
C22 C 0.8166(3) 0.9193(2) -0.08777(18) 0.0321(5) Uani 1 1 d . . . . .
H22 H 0.833281 0.965375 -0.157913 0.038 Uiso 1 1 calc R U . . .
C15 C 1.0025(3) 0.9758(3) 0.37376(18) 0.0286(5) Uani 1 1 d . . . . .
H15 H 1.093035 0.971865 0.404157 0.034 Uiso 1 1 calc R U . . .
C10 C 0.8231(3) 0.6682(3) 0.74451(17) 0.0278(5) Uani 1 1 d . . . . .
H10 H 0.840949 0.672901 0.813490 0.033 Uiso 1 1 calc R U . . .
C26 C 0.7808(2) 0.4901(2) 0.08996(17) 0.0243(4) Uani 1 1 d . . . . .
H26 H 0.862216 0.533431 0.081270 0.029 Uiso 1 1 calc R U . . .
C17 C 0.7827(3) 1.1022(2) 0.2845(2) 0.0314(5) Uani 1 1 d . . . . .
H17 H 0.724662 1.183995 0.254554 0.038 Uiso 1 1 calc R U . . .
C23 C 0.6730(3) 0.8972(2) -0.05119(18) 0.0309(5) Uani 1 1 d . . . . .
H23 H 0.593123 0.928932 -0.096741 0.037 Uiso 1 1 calc R U . . .
C16 C 0.9160(3) 1.0972(2) 0.33034(19) 0.0304(5) Uani 1 1 d . . . . .
H16 H 0.947240 1.174978 0.331929 0.037 Uiso 1 1 calc R U . . .
C1 C 0.4448(3) 0.8070(3) 0.4142(2) 0.0296(5) Uani 1 1 d . . . . .

loop_
_atom_site_aniso_label
_atom_site_aniso_U_11
_atom_site_aniso_U_22
_atom_site_aniso_U_33
_atom_site_aniso_U_23
_atom_site_aniso_U_13
_atom_site_aniso_U_12
As1 0.02996(14) 0.01615(13) 0.01685(12) -0.00375(8) 0.00039(9) -0.00535(9)
Co1 0.01810(17) 0.01933(18) 0.01711(17) -0.00702(13) 0.00074(12) -0.00336(13)
O2 0.0259(8) 0.0510(11) 0.0408(10) -0.0198(9) -0.0091(7) -0.0038(8)
O1 0.0347(10) 0.0662(15) 0.0612(13) -0.0479(12) -0.0027(9) 0.0085(10)
C5 0.0162(8) 0.0185(9) 0.0170(9) -0.0063(7) 0.0002(7) -0.0026(7)
C6 0.0176(9) 0.0198(9) 0.0176(9) -0.0067(7) 0.0006(7) -0.0017(7)
C13 0.0213(9) 0.0170(9) 0.0147(8) -0.0050(7) 0.0007(7) -0.0034(7)
C25 0.0228(9) 0.0163(9) 0.0195(9) -0.0051(7) -0.0036(7) -0.0016(7)
C4 0.0167(8) 0.0190(9) 0.0167(9) -0.0057(7) -0.0014(7) -0.0016(7)
C11 0.0333(11) 0.0295(11) 0.0214(10) -0.0111(9) 0.0001(8) -0.0100(9)
C7 0.0225(9) 0.0215(10) 0.0148(9) -0.0037(7) -0.0007(7) -0.0058(8)
C19 0.0218(9) 0.0159(9) 0.0173(9) -0.0071(7) -0.0003(7) -0.0025(7)
C18 0.0276(10) 0.0215(10) 0.0257(10) -0.0038(8) -0.0089(8) -0.0023(8)
C30 0.0244(10) 0.0208(10) 0.0238(10) -0.0079(8) -0.0009(8) -0.0042(8)
C3 0.0195(9) 0.0201(9) 0.0174(9) -0.0040(7) -0.0023(7) 0.0003(7)
C12 0.0284(10) 0.0219(10) 0.0192(10) -0.0052(8) -0.0038(8) -0.0036(8)
C27 0.0353(12) 0.0278(11) 0.0223(10) -0.0125(9) 0.0014(9) -0.0003(9)
C24 0.0274(10) 0.0282(11) 0.0210(10) -0.0061(8) -0.0036(8) -0.0052(9)
C9 0.0309(11) 0.0313(12) 0.0184(10) -0.0004(8) -0.0062(8) -0.0045(9)
C8 0.0280(10) 0.0218(10) 0.0211(10) -0.0032(8) -0.0023(8) -0.0013(8)
C20 0.0264(10) 0.0244(10) 0.0237(10) -0.0074(8) 0.0029(8) -0.0071(8)
C21 0.0354(12) 0.0288(12) 0.0283(11) -0.0075(9) 0.0101(9) -0.0118(10)
C2 0.0257(10) 0.0277(11) 0.0254(10) -0.0120(9) 0.0038(8) -0.0046(9)
C29 0.0308(11) 0.0223(10) 0.0303(11) -0.0098(9) -0.0072(9) -0.0056(9)
C14 0.0217(10) 0.0234(10) 0.0232(10) -0.0052(8) -0.0032(8) -0.0023(8)
C28 0.0402(12) 0.0238(11) 0.0236(10) -0.0105(9) -0.0087(9) -0.0020(9)
C22 0.0537(15) 0.0256(11) 0.0160(9) -0.0043(8) 0.0042(9) -0.0087(10)
C15 0.0262(10) 0.0370(13) 0.0279(11) -0.0121(10) -0.0005(8) -0.0125(9)
C10 0.0327(11) 0.0388(13) 0.0158(9) -0.0071(9) -0.0032(8) -0.0137(10)
C26 0.0252(10) 0.0253(10) 0.0240(10) -0.0097(8) 0.0017(8) -0.0050(8)
C17 0.0415(13) 0.0176(10) 0.0332(12) -0.0022(9) -0.0077(10) -0.0029(9)
C23 0.0430(13) 0.0302(12) 0.0190(10) -0.0055(9) -0.0073(9) -0.0031(10)
C16 0.0397(13) 0.0273(11) 0.0295(11) -0.0098(9) 0.0021(9) -0.0159(10)
C1 0.0219(10) 0.0363(13) 0.0333(11) -0.0157(10) -0.0038(9) -0.0014(9)

loop_
_atom_type_symbol
_atom_type_description
_atom_type_scat_dispersion_real
_atom_type_scat_dispersion_imag
_atom_type_scat_source
C C 0.0181 0.0091 'International Tables Vol C Tables 4.2.6.8 and 6.1.1.4'
H H 0.0000 0.0000 'International Tables Vol C Tables 4.2.6.8 and 6.1.1.4'
As As -0.9300 1.0051 'International Tables Vol C Tables 4.2.6.8 and 6.1.1.4'
Co Co -2.3653 3.6143 'International Tables Vol C Tables 4.2.6.8 and 6.1.1.4'
O O 0.0492 0.0322 'International Tables Vol C Tables 4.2.6.8 and 6.1.1.4'

loop_
_exptl_crystal_face_index_h
_exptl_crystal_face_index_k
_exptl_crystal_face_index_l
_exptl_crystal_face_perp_dist
-2 -1 -8 0.0469
3 0 7 0.0524
-5 -4 -4 0.0575
5 4 3 0.0225
-2 6 2 0.1452
2 -6 -3 0.1401
-4 -3 4 0.0465
2 2 8 0.0721
4 4 -3 0.0300

loop_
_geom_angle_atom_site_label_1
_geom_angle_atom_site_label_2
_geom_angle_atom_site_label_3
_geom_angle
_geom_angle_site_symmetry_1
_geom_angle_site_symmetry_3
_geom_angle_publ_flag
C6 As1 Co1 56.25(6) . . ?
C3 As1 Co1 57.59(6) . . ?
C3 As1 C6 84.52(9) . . ?
C5 Co1 As1 76.87(6) . . ?
C5 Co1 C4 39.56(7) . . ?
C5 Co1 C3 68.97(8) . . ?
C6 Co1 As1 49.42(6) . . ?
C6 Co1 C5 40.03(8) . . ?
C6 Co1 C4 69.19(8) . . ?
C6 Co1 C3 74.64(8) . . ?
C4 Co1 As1 76.47(6) . . ?
C4 Co1 C3 39.74(7) . . ?
C3 Co1 As1 48.70(6) . . ?
C2 Co1 As1 117.84(8) . . ?
C2 Co1 C5 111.62(9) . . ?
C2 Co1 C6 97.07(9) . . ?
C2 Co1 C4 147.32(9) . . ?
C2 Co1 C3 166.50(10) . . ?
C1 Co1 As1 126.15(9) . . ?
C1 Co1 C5 136.15(10) . . ?
C1 Co1 C6 172.10(9) . . ?
C1 Co1 C4 104.00(9) . . ?
C1 Co1 C3 97.59(9) . . ?
C1 Co1 C2 90.83(10) . . ?
C6 C5 Co1 69.52(11) . . ?
C6 C5 C19 123.44(17) . . ?
C4 C5 Co1 70.29(11) . . ?
C4 C5 C6 112.85(17) . . ?
C4 C5 C19 123.70(18) . . ?
C19 C5 Co1 129.23(14) . . ?
As1 C6 Co1 74.33(7) . . ?
C5 C6 As1 114.37(14) . . ?
C5 C6 Co1 70.45(11) . . ?
C5 C6 C25 125.82(17) . . ?
C25 C6 As1 119.19(15) . . ?
C25 C6 Co1 131.35(14) . . ?
C18 C13 C4 122.16(18) . . ?
C18 C13 C14 118.40(19) . . ?
C14 C13 C4 119.43(18) . . ?
C30 C25 C6 121.55(19) . . ?
C30 C25 C26 118.76(19) . . ?
C26 C25 C6 119.40(19) . . ?
C5 C4 Co1 70.15(11) . . ?
C5 C4 C13 123.30(17) . . ?
C5 C4 C3 113.64(18) . . ?
C13 C4 Co1 128.64(14) . . ?
C3 C4 Co1 71.04(11) . . ?
C3 C4 C13 123.05(17) . . ?
C12 C11 H11 119.7 . . ?
C12 C11 C10 120.7(2) . . ?
C10 C11 H11 119.7 . . ?
C12 C7 C3 123.91(19) . . ?
C12 C7 C8 118.30(18) . . ?
C8 C7 C3 117.77(19) . . ?
C24 C19 C5 121.68(18) . . ?
C24 C19 C20 119.0(2) . . ?
C20 C19 C5 119.28(18) . . ?
C13 C18 H18 119.8 . . ?
C17 C18 C13 120.3(2) . . ?
C17 C18 H18 119.8 . . ?
C25 C30 H30 119.8 . . ?
C29 C30 C25 120.5(2) . . ?
C29 C30 H30 119.8 . . ?
As1 C3 Co1 73.72(7) . . ?
C4 C3 As1 114.32(14) . . ?
C4 C3 Co1 69.22(11) . . ?
C4 C3 C7 124.71(18) . . ?
C7 C3 As1 120.87(15) . . ?
C7 C3 Co1 128.94(14) . . ?
C11 C12 C7 120.5(2) . . ?
C11 C12 H12 119.7 . . ?
C7 C12 H12 119.7 . . ?
C28 C27 H27 119.9 . . ?
C28 C27 C26 120.3(2) . . ?
C26 C27 H27 119.9 . . ?
C19 C24 H24 119.8 . . ?
C19 C24 C23 120.4(2) . . ?
C23 C24 H24 119.8 . . ?
C8 C9 H9 119.8 . . ?
C10 C9 H9 119.8 . . ?
C10 C9 C8 120.4(2) . . ?
C7 C8 H8 119.6 . . ?
C9 C8 C7 120.7(2) . . ?
C9 C8 H8 119.6 . . ?
C19 C20 H20 119.7 . . ?
C21 C20 C19 120.7(2) . . ?
C21 C20 H20 119.7 . . ?
C20 C21 H21 120.0 . . ?
C22 C21 C20 120.0(2) . . ?
C22 C21 H21 120.0 . . ?
O2 C2 Co1 177.6(2) . . ?
C30 C29 H29 120.0 . . ?
C28 C29 C30 120.1(2) . . ?
C28 C29 H29 120.0 . . ?
C13 C14 H14 119.7 . . ?
C15 C14 C13 120.5(2) . . ?
C15 C14 H14 119.7 . . ?
C27 C28 C29 120.0(2) . . ?
C27 C28 H28 120.0 . . ?
C29 C28 H28 120.0 . . ?
C21 C22 H22 120.1 . . ?
C23 C22 C21 119.8(2) . . ?
C23 C22 H22 120.1 . . ?
C14 C15 H15 119.8 . . ?
C16 C15 C14 120.4(2) . . ?
C16 C15 H15 119.8 . . ?
C11 C10 H10 120.3 . . ?
C9 C10 C11 119.33(19) . . ?
C9 C10 H10 120.3 . . ?
C25 C26 H26 119.8 . . ?
C27 C26 C25 120.4(2) . . ?
C27 C26 H26 119.8 . . ?
C18 C17 H17 119.6 . . ?
C16 C17 C18 120.9(2) . . ?
C16 C17 H17 119.6 . . ?
C24 C23 H23 119.9 . . ?
C22 C23 C24 120.2(2) . . ?
C22 C23 H23 119.9 . . ?
C15 C16 H16 120.3 . . ?
C17 C16 C15 119.5(2) . . ?
C17 C16 H16 120.3 . . ?
O1 C1 Co1 178.2(2) . . ?

loop_
_geom_bond_atom_site_label_1
_geom_bond_atom_site_label_2
_geom_bond_distance
_geom_bond_site_symmetry_2
_geom_bond_publ_flag
As1 Co1 2.4277(4) . ?
As1 C6 1.915(2) . ?
As1 C3 1.900(2) . ?
Co1 C5 2.1087(19) . ?
Co1 C6 2.096(2) . ?
Co1 C4 2.111(2) . ?
Co1 C3 2.135(2) . ?
Co1 C2 1.748(2) . ?
Co1 C1 1.747(2) . ?
O2 C2 1.144(3) . ?
O1 C1 1.146(3) . ?
C5 C6 1.439(3) . ?
C5 C4 1.428(3) . ?
C5 C19 1.489(3) . ?
C6 C25 1.479(3) . ?
C13 C4 1.485(3) . ?
C13 C18 1.394(3) . ?
C13 C14 1.399(3) . ?
C25 C30 1.395(3) . ?
C25 C26 1.397(3) . ?
C4 C3 1.443(3) . ?
C11 H11 0.9300 . ?
C11 C12 1.390(3) . ?
C11 C10 1.390(3) . ?
C7 C3 1.488(3) . ?
C7 C12 1.397(3) . ?
C7 C8 1.399(3) . ?
C19 C24 1.389(3) . ?
C19 C20 1.394(3) . ?
C18 H18 0.9300 . ?
C18 C17 1.386(3) . ?
C30 H30 0.9300 . ?
C30 C29 1.393(3) . ?
C12 H12 0.9300 . ?
C27 H27 0.9300 . ?
C27 C28 1.380(4) . ?
C27 C26 1.391(3) . ?
C24 H24 0.9300 . ?
C24 C23 1.394(3) . ?
C9 H9 0.9300 . ?
C9 C8 1.397(3) . ?
C9 C10 1.378(3) . ?
C8 H8 0.9300 . ?
C20 H20 0.9300 . ?
C20 C21 1.390(3) . ?
C21 H21 0.9300 . ?
C21 C22 1.386(4) . ?
C29 H29 0.9300 . ?
C29 C28 1.384(3) . ?
C14 H14 0.9300 . ?
C14 C15 1.390(3) . ?
C28 H28 0.9300 . ?
C22 H22 0.9300 . ?
C22 C23 1.385(4) . ?
C15 H15 0.9300 . ?
C15 C16 1.379(4) . ?
C10 H10 0.9300 . ?
C26 H26 0.9300 . ?
C17 H17 0.9300 . ?
C17 C16 1.379(4) . ?
C23 H23 0.9300 . ?
C16 H16 0.9300 . ?

loop_
_geom_torsion_atom_site_label_1
_geom_torsion_atom_site_label_2
_geom_torsion_atom_site_label_3
_geom_torsion_atom_site_label_4
_geom_torsion
_geom_torsion_site_symmetry_1
_geom_torsion_site_symmetry_2
_geom_torsion_site_symmetry_3
_geom_torsion_site_symmetry_4
_geom_torsion_publ_flag
As1 C6 C25 C30 50.7(3) . . . . ?
As1 C6 C25 C26 -123.02(19) . . . . ?
Co1 As1 C3 C4 -57.48(13) . . . . ?
Co1 As1 C3 C7 126.03(18) . . . . ?
Co1 C5 C6 As1 -61.61(10) . . . . ?
Co1 C5 C6 C25 127.5(2) . . . . ?
Co1 C5 C4 C13 -123.86(19) . . . . ?
Co1 C5 C4 C3 57.65(15) . . . . ?
Co1 C5 C19 C24 -29.0(3) . . . . ?
Co1 C5 C19 C20 154.35(16) . . . . ?
Co1 C6 C25 C30 -43.9(3) . . . . ?
Co1 C6 C25 C26 142.41(18) . . . . ?
Co1 C4 C3 As1 59.96(11) . . . . ?
Co1 C4 C3 C7 -123.7(2) . . . . ?
C5 C6 C25 C30 -138.8(2) . . . . ?
C5 C6 C25 C26 47.5(3) . . . . ?
C5 C4 C3 As1 2.8(2) . . . . ?
C5 C4 C3 Co1 -57.16(14) . . . . ?
C5 C4 C3 C7 179.14(18) . . . . ?
C5 C19 C24 C23 -176.6(2) . . . . ?
C5 C19 C20 C21 175.8(2) . . . . ?
C6 As1 C3 Co1 53.11(7) . . . . ?
C6 As1 C3 C4 -4.37(15) . . . . ?
C6 As1 C3 C7 179.14(17) . . . . ?
C6 C5 C4 Co1 -56.35(14) . . . . ?
C6 C5 C4 C13 179.79(18) . . . . ?
C6 C5 C4 C3 1.3(2) . . . . ?
C6 C5 C19 C24 60.9(3) . . . . ?
C6 C5 C19 C20 -115.8(2) . . . . ?
C6 C25 C30 C29 -173.6(2) . . . . ?
C6 C25 C26 C27 173.3(2) . . . . ?
C13 C4 C3 As1 -175.69(15) . . . . ?
C13 C4 C3 Co1 124.35(19) . . . . ?
C13 C4 C3 C7 0.6(3) . . . . ?
C13 C18 C17 C16 0.1(4) . . . . ?
C13 C14 C15 C16 -0.2(3) . . . . ?
C25 C30 C29 C28 0.6(3) . . . . ?
C4 C5 C6 As1 -4.8(2) . . . . ?
C4 C5 C6 Co1 56.77(14) . . . . ?
C4 C5 C6 C25 -175.76(18) . . . . ?
C4 C5 C19 C24 -120.2(2) . . . . ?
C4 C5 C19 C20 63.1(3) . . . . ?
C4 C13 C18 C17 179.0(2) . . . . ?
C4 C13 C14 C15 -178.96(19) . . . . ?
C19 C5 C6 As1 174.17(15) . . . . ?
C19 C5 C6 Co1 -124.22(19) . . . . ?
C19 C5 C6 C25 3.2(3) . . . . ?
C19 C5 C4 Co1 124.65(19) . . . . ?
C19 C5 C4 C13 0.8(3) . . . . ?
C19 C5 C4 C3 -177.69(18) . . . . ?
C19 C24 C23 C22 0.6(4) . . . . ?
C19 C20 C21 C22 1.3(4) . . . . ?
C18 C13 C4 Co1 -30.7(3) . . . . ?
C18 C13 C4 C5 59.6(3) . . . . ?
C18 C13 C4 C3 -122.0(2) . . . . ?
C18 C13 C14 C15 0.9(3) . . . . ?
C18 C17 C16 C15 0.7(4) . . . . ?
C30 C25 C26 C27 -0.6(3) . . . . ?
C30 C29 C28 C27 -1.0(4) . . . . ?
C3 C7 C12 C11 -179.3(2) . . . . ?
C3 C7 C8 C9 178.1(2) . . . . ?
C12 C11 C10 C9 -0.7(4) . . . . ?
C12 C7 C3 As1 -139.38(18) . . . . ?
C12 C7 C3 Co1 -45.8(3) . . . . ?
C12 C7 C3 C4 44.5(3) . . . . ?
C12 C7 C8 C9 -0.4(3) . . . . ?
C24 C19 C20 C21 -1.0(3) . . . . ?
C8 C7 C3 As1 42.1(2) . . . . ?
C8 C7 C3 Co1 135.76(18) . . . . ?
C8 C7 C3 C4 -134.0(2) . . . . ?
C8 C7 C12 C11 -0.8(3) . . . . ?
C8 C9 C10 C11 -0.5(4) . . . . ?
C20 C19 C24 C23 0.0(3) . . . . ?
C20 C21 C22 C23 -0.6(4) . . . . ?
C21 C22 C23 C24 -0.3(4) . . . . ?
C14 C13 C4 Co1 149.18(16) . . . . ?
C14 C13 C4 C5 -120.5(2) . . . . ?
C14 C13 C4 C3 57.8(3) . . . . ?
C14 C13 C18 C17 -0.8(3) . . . . ?
C14 C15 C16 C17 -0.6(4) . . . . ?
C28 C27 C26 C25 0.2(4) . . . . ?
C10 C11 C12 C7 1.4(3) . . . . ?
C10 C9 C8 C7 1.1(4) . . . . ?
C26 C25 C30 C29 0.2(3) . . . . ?
C26 C27 C28 C29 0.6(4) . . . . ?

loop_
_exptl_oxdiff_crystal_face_indexfrac_h
_exptl_oxdiff_crystal_face_indexfrac_k
_exptl_oxdiff_crystal_face_indexfrac_l
_exptl_oxdiff_crystal_face_x
_exptl_oxdiff_crystal_face_y
_exptl_oxdiff_crystal_face_z
-2.4988 -0.7535 -7.6952 -0.1655 -0.0877 -0.9823
2.6677 -0.0087 7.3405 0.2712 0.1453 0.9515
-5.1196 -4.0151 -3.6197 0.4312 -0.6286 -0.6472
5.2255 4.0804 2.9845 -0.4606 0.6711 0.5810
-2.0942 5.7289 2.3905 -0.8130 -0.5595 0.1612
1.8665 -5.7923 -3.0437 0.7987 0.5494 -0.2453
-3.6189 -3.3820 4.4094 0.6144 -0.7190 0.3248
1.7310 2.3200 8.1421 -0.0658 -0.0895 0.9938
3.7377 4.2801 -3.2777 -0.7121 0.6750 -0.1932
